data_1535219
loop_
_publ_author_name
'Berngardt, E.A.'
'Antipin, M.Yu.'
'Struchkov, Yu.T.'
'Sinitsyn, N.M.'

_publ_section_title
;
 Crystal structure of K6 ((Os (C O) Cl5) (Os (C O)3 Cl3)4)
;
_journal_name_full 'Zhurnal Neorganicheskoi Khimii'
_journal_page_first 2001
_journal_page_last 2005
_journal_volume 39
_journal_year 1994
_chemical_formula_sum 'C13 Cl17 K6 O13 Os5'
_chemical_name_systematic 'K6 (Os (C O) Cl5) (Os (C O)3 Cl3)4'
_space_group_IT_number 167
_symmetry_space_group_name_Hall '-R 3 2"c'
_symmetry_space_group_name_H-M 'R -3 c :H'
_cell_angle_alpha 90
_cell_angle_beta 90
_cell_angle_gamma 120
_cell_formula_units_Z 6
_cell_length_a 11.327
_cell_length_b 11.327
_cell_length_c 62.427
_cell_volume 6936.380
_citation_journal_id_ASTM ZNOKAQ
_cod_data_source_file Berngardt_ZNOKAQ_1994_1469.cif
_cod_data_source_block C13Cl17K6O13Os5
_cod_original_cell_volume 6936.38
_cod_database_code 1535219

loop_
_symmetry_equiv_pos_as_xyz
x,y,z
-y,x-y,z
-x+y,-x,z
y,x,-z+1/2
-x,-x+y,-z+1/2
x-y,-y,-z+1/2
-x,-y,-z
y,-x+y,-z
x-y,x,-z
-y,-x,z-1/2
x,x-y,z-1/2
-x+y,y,z-1/2
x+2/3,y+1/3,z+1/3
-y+2/3,x-y+1/3,z+1/3
-x+y+2/3,-x+1/3,z+1/3
y+2/3,x+1/3,-z+5/6
-x+2/3,-x+y+1/3,-z+5/6
x-y+2/3,-y+1/3,-z+5/6
-x+2/3,-y+1/3,-z+1/3
y+2/3,-x+y+1/3,-z+1/3
x-y+2/3,x+1/3,-z+1/3
-y+2/3,-x+1/3,z-1/6
x+2/3,x-y+1/3,z-1/6
-x+y+2/3,y+1/3,z-1/6
x+1/3,y+2/3,z+2/3
-y+1/3,x-y+2/3,z+2/3
-x+y+1/3,-x+2/3,z+2/3
y+1/3,x+2/3,-z+7/6
-x+1/3,-x+y+2/3,-z+7/6
x-y+1/3,-y+2/3,-z+7/6
-x+1/3,-y+2/3,-z+2/3
y+1/3,-x+y+2/3,-z+2/3
x-y+1/3,x+2/3,-z+2/3
-y+1/3,-x+2/3,z+1/6
x+1/3,x-y+2/3,z+1/6
-x+y+1/3,y+2/3,z+1/6

loop_
_atom_site_label
_atom_site_type_symbol
_atom_site_fract_x
_atom_site_fract_y
_atom_site_fract_z
_atom_site_occupancy
_atom_site_U_iso_or_equiv
C1 C+2 0.09 -0.0449 -0.0212 0.1666 0.0
C3 C+2 0.104 -0.0596 0.2212 1 0.0
Cl2 Cl-1 -0.133 0.0622 0.1128 1 0.0
Os1 Os+3 0 0 0 1 0.0
Cl3 Cl-1 -0.1289 0.0637 0.1806 1 0.0
O3 O-2 0.1543 -0.101 0.2307 1 0.0
O2 O-2 0.1752 -0.0751 0.0626 1 0.0
Os3 Os+2 0 0 0.204 1 0.0
Cl1 Cl-1 -0.1319 0.0611 0.0209 0.8333 0.0
K1 K+1 0.2542 -0.1438 0.0207 1 0.0
O1 O-2 0.1713 -0.0513 -0.0268 0.1666 0.0
Os2 Os+2 0 0 0.0898 1 0.0
C2 C+2 0.11 -0.0465 0.0731 1 0.0
